data_1521139
loop_
_publ_author_name
'Haznar, A.'
'Pietraszko, A.'
'Studenyak, I.P.'

_publ_section_title
;
 X-ray study of the superionic phase transition in Cu6 P S5 Br
;
_journal_name_full 'Solid State Ionics'
_journal_page_first 31
_journal_page_last 36
_journal_volume 119
_journal_year 1999
_chemical_formula_sum 'Br Cu6 P S5'
_chemical_name_systematic 'Cu6 P S5 Br'
_space_group_IT_number 9
_symmetry_space_group_name_Hall 'C -2yc'
_symmetry_space_group_name_H-M 'C 1 c 1'
_cell_angle_alpha 90
_cell_angle_beta 109.391
_cell_angle_gamma 90
_cell_formula_units_Z 4
_cell_length_a 11.8147
_cell_length_b 6.816
_cell_length_c 11.92
_cell_volume 905.455
_citation_journal_id_ASTM SSIOD3
_cod_data_source_file Haznar_SSIOD3_1999_753.cif
_cod_data_source_block Br1Cu6P1S5
_cod_original_cell_volume 905.4548
_cod_original_formula_sum 'Br1 Cu6 P1 S5'
_cod_database_code 1521139

loop_
_symmetry_equiv_pos_as_xyz
x,y,z
x,-y,z+1/2
x+1/2,y+1/2,z
x+1/2,-y+1/2,z+1/2

loop_
_atom_site_label
_atom_site_type_symbol
_atom_site_fract_x
_atom_site_fract_y
_atom_site_fract_z
_atom_site_occupancy
_atom_site_U_iso_or_equiv
S4 S-2 0.691 0.751 0.44 1 0.0
Cu1 Cu+1 0.999 0.152 0.388 1 0.0
Cu4 Cu+1 0.77 0.766 0.119 1 0.0
Cu5 Cu+1 0.996 0.967 0.103 1 0.0
S5 S-2 0.854 0.266 0.488 1 0.0
Cu6 Cu+1 0.984 0.478 0.613 1 0.0
S1 S-2 0.684 0.994 0.695 1 0.0
Br1 Br-1 0 0.751 0.371 1 0.0
Cu3 Cu+1 0.819 0.533 0.385 1 0.0
Cu2 Cu+1 0.701 0.915 0.888 1 0.0
S3 S-2 0.934 0.238 0.185 1 0.0
S2 S-2 0.693 0.504 0.184 1 0.0
P1 P+5 0.747 0.753 0.624 1 0.0
